data_1569268
loop_
_publ_author_name
'D&#xed;az-Torres, Ra&#xfa;l'
'Chastanet, Guillaume'
'Collet, Eric'
'Trzop, Elzbieta'
'Harding, Phimphaka'
'Harding, David J.'

_publ_section_title
;
 Bidirectional photoswitchability in an iron(iii) spin crossover complex:
 symmetry-breaking and solvent effects.
;
_journal_issue 26
_journal_name_full 'Chemical science'
_journal_page_first 7185
_journal_page_last 7191
_journal_paper_doi 10.1039/d3sc01495a
_journal_volume 14
_journal_year 2023
_chemical_formula_moiety 'C32 H20 Fe I2 N4 O2, N O3, 2(C H4 O)'
_chemical_formula_sum 'C34 H28 Fe I2 N5 O7'
_chemical_formula_weight 928.26
_chemical_properties_physical Light-sensitive,Photo-sensitive
_space_group_crystal_system triclinic
_space_group_IT_number 2
_space_group_name_Hall '-P 1'
_space_group_name_H-M_alt 'P -1'
_atom_sites_solution_hydrogens geom
_atom_sites_solution_primary dual
_audit_creation_date 2020-04-10
_audit_creation_method
;
Olex2 1.3-ac4
(compiled 2019.10.09 svn.r3662 for Rigaku Oxford Diffraction, GUI svn.r5959)
;
_audit_update_record
;
2022-11-16 deposited with the CCDC.	2023-06-01 downloaded from the CCDC.
;
_cell_angle_alpha 80.4846(18)
_cell_angle_beta 69.8330(19)
_cell_angle_gamma 69.770(2)
_cell_formula_units_Z 2
_cell_length_a 12.0082(3)
_cell_length_b 12.4839(3)
_cell_length_c 12.9087(2)
_cell_measurement_reflns_used 13211
_cell_measurement_temperature 300.0(5)
_cell_measurement_theta_max 68.3180
_cell_measurement_theta_min 3.5130
_cell_volume 1702.10(7)
_computing_cell_refinement 'CrysAlisPro 1.171.40.72a (Rigaku OD, 2020)'
_computing_data_collection 'CrysAlisPro 1.171.40.72a (Rigaku OD, 2020)'
_computing_data_reduction 'CrysAlisPro 1.171.40.72a (Rigaku OD, 2020)'
_computing_molecular_graphics 'Olex2 1.3-ac4 (Dolomanov et al., 2009)'
_computing_publication_material 'Olex2 1.3-ac4 (Dolomanov et al., 2009)'
_computing_structure_refinement 'ShelXL 2016/4 (Sheldrick, 2015)'
_computing_structure_solution 'ShelXT n/a (Sheldrick, 2015)'
_diffrn_ambient_temperature 300.0(5)
_diffrn_detector 'Hybrid Pixel Array Detector'
_diffrn_detector_area_resol_mean 10.0000
_diffrn_detector_type HyPix3000
_diffrn_measured_fraction_theta_full 0.988
_diffrn_measured_fraction_theta_max 0.980
_diffrn_measurement_details
;
List of Runs (angles in degrees, time in seconds):

  # Type    Start    End  Width  t~exp~   \w     \q     \k     \f   Frames
#--------------------------------------------------------------------------
  1  \w    -49.00  27.00   0.50    0.50    --  -40.91  26.00 102.00  152
  2  \w   -108.00 -33.00   0.50    0.50    --  -40.91 -26.00 -60.00  150
  3  \w     88.00 157.00   0.50    2.00    --   96.59  26.00 102.00  138
  4  \w     29.00 105.00   0.50    2.00    --   96.59 -26.00 -60.00  152
  5  \w   -109.00 -32.00   0.50    0.50    --  -40.91 -25.00-150.00  154
  6  \w    -61.00  23.00   0.50    0.50    --  -40.91  63.00  60.00  168
  7  \w    -61.00  23.00   0.50    0.50    --  -40.91  63.00-180.00  168
  8  \w    -50.00  27.00   0.50    0.50    --  -40.91  25.00-150.00  154
  9  \w    -13.00  77.00   0.50    0.50    --   40.91-104.00-120.00  180
 10  \w     25.00 104.00   0.50    0.50    --   40.91  50.00 150.00  158
 11  \w    -27.00  49.00   0.50    0.50    --   40.91 -26.00 -60.00  152
 12  \w    -24.00  67.00   0.50    0.50    --   40.91 -77.00 -90.00  182
 13  \w     33.00 109.00   0.50    0.50    --   40.91  26.00 102.00  152
 14  \w     14.00  97.00   0.50    0.50    --   40.91-138.00-180.00  166
 15  \w     29.00 105.00   0.50    0.50    --   40.91  37.00 -60.00  152
 16  \w    -22.00  57.00   0.50    0.50    --   40.91 -50.00 150.00  158
 17  \w     14.00  97.00   0.50    0.50    --   40.91-138.00  30.00  166
 18  \w     34.00 113.00   0.50    2.00    --   96.59 -50.00  30.00  158
 19  \w     32.00 109.00   0.50    2.00    --   96.59-117.00 120.00  154
 20  \w     32.00 109.00   0.50    2.00    --   96.59-117.00 -90.00  154
 21  \w     33.00 118.00   0.50    2.00    --   96.59 -68.00-150.00  170
 22  \w     83.00 157.00   0.50    2.00    --   96.59  77.00 150.00  148
 23  \w     81.00 157.00   0.50    2.00    --   96.59  50.00 120.00  152
 24  \w     27.00 105.00   0.50    2.00    --   96.59 -96.00 -60.00  156
 25  \w     83.00 157.00   0.50    2.00    --   96.59  17.00 -60.00  148
 26  \w     33.00 126.00   0.50    2.00    --   96.59-144.00-120.00  186
 27  \w     33.00 115.00   0.50    2.00    --   96.59 -59.00-180.00  164
 28  \w     33.00 115.00   0.50    2.00    --   96.59 -59.00 -60.00  164
 29  \w     31.00 124.00   0.50    2.00    --   96.59 -86.00 -30.00  186
 30  \w     31.00 106.00   0.50    2.00    --   96.59 -33.00-180.00  150
 31  \w     33.00 115.00   0.50    2.00    --   96.59 -59.00  90.00  164
 32  \w     83.00 157.00   0.50    2.00    --   96.59  77.00   0.00  148
 33  \w     33.00 126.00   0.50    2.00    --   96.59-144.00   0.00  186
 34  \w     32.00 109.00   0.50    2.00    --   96.59-117.00-180.00  154
 35  \w     31.00 124.00   0.50    2.00    --   96.59 -86.00 120.00  186
 36  \w     26.00 110.00   0.50    2.00    --   96.59 -17.00  90.00  168
 37  \w     67.00 157.00   0.50    2.00    --   96.59 144.00-120.00  180
 38  \w     33.00 126.00   0.50    2.00    --   96.59-144.00 120.00  186
 39  \w     31.00 106.00   0.50    2.00    --   96.59 -33.00-120.00  150
 40  \w     84.00 157.00   0.50    2.00    --   96.59  96.00 -60.00  146
 41  \w     83.00 157.00   0.50    2.00    --   96.59  17.00  60.00  148
 42  \w     88.00 157.00   0.50    2.00    --   96.59  25.00-150.00  138
 43  \w   -104.00 -21.00   0.50    0.50    --  -40.91 -63.00-180.00  166
 44  \w   -104.00 -21.00   0.50    0.50    --  -40.91 -63.00 -60.00  166
 45  \w   -104.00 -21.00   0.50    0.50    --  -40.91 -63.00  90.00  166
 46  \w   -104.00 -21.00   0.50    0.50    --  -40.91 -63.00-120.00  166
 47  \w   -104.00 -21.00   0.50    0.50    --  -40.91 -63.00 -30.00  166
 48  \w   -104.00 -21.00   0.50    0.50    --  -40.91 -63.00 150.00  166
 49  \w   -104.00 -21.00   0.50    0.50    --  -40.91 -63.00   0.00  166
 50  \w   -104.00 -21.00   0.50    0.50    --  -40.91 -63.00  30.00  166
;
_diffrn_measurement_device 'four-circle diffractometer'
_diffrn_measurement_device_type 'SuperNova, Single source at offset/far, HyPix3000'
_diffrn_measurement_method '\w scans'
_diffrn_orient_matrix_type 'CrysAlisPro convention (1999,Acta A55,543-557)'
_diffrn_orient_matrix_UB_11 0.1390828000
_diffrn_orient_matrix_UB_12 -0.0082430000
_diffrn_orient_matrix_UB_13 -0.0380982000
_diffrn_orient_matrix_UB_21 -0.0363342000
_diffrn_orient_matrix_UB_22 0.1314216000
_diffrn_orient_matrix_UB_23 -0.0070743000
_diffrn_orient_matrix_UB_31 -0.0053578000
_diffrn_orient_matrix_UB_32 -0.0021590000
_diffrn_orient_matrix_UB_33 0.1212712000
_diffrn_radiation_monochromator mirror
_diffrn_radiation_probe x-ray
_diffrn_radiation_type 'Cu K\a'
_diffrn_radiation_wavelength 1.54184
_diffrn_reflns_av_R_equivalents 0.1375
_diffrn_reflns_av_unetI/netI 0.0767
_diffrn_reflns_Laue_measured_fraction_full 0.988
_diffrn_reflns_Laue_measured_fraction_max 0.980
_diffrn_reflns_limit_h_max 14
_diffrn_reflns_limit_h_min -14
_diffrn_reflns_limit_k_max 15
_diffrn_reflns_limit_k_min -14
_diffrn_reflns_limit_l_max 15
_diffrn_reflns_limit_l_min -11
_diffrn_reflns_number 22886
_diffrn_reflns_point_group_measured_fraction_full 0.988
_diffrn_reflns_point_group_measured_fraction_max 0.980
_diffrn_reflns_theta_full 67.684
_diffrn_reflns_theta_max 68.557
_diffrn_reflns_theta_min 3.653
_diffrn_source 'micro-focus sealed X-ray tube'
_diffrn_source_type 'SuperNova (Cu) X-ray Source'
_exptl_absorpt_coefficient_mu 18.268
_exptl_absorpt_correction_T_max 0.352
_exptl_absorpt_correction_T_min 0.056
_exptl_absorpt_correction_type analytical
_exptl_absorpt_process_details
;
CrysAlisPro 1.171.40.72a (Rigaku Oxford Diffraction, 2020)
Analytical numeric absorption correction using a multifaceted crystal
			model based on expressions derived by R.C. Clark & J.S. Reid.
(Clark, R. C. & Reid, J. S. (1995). Acta Cryst. A51, 887-897)
Empirical absorption correction using spherical harmonics,
 implemented in SCALE3 ABSPACK scaling algorithm.
;
_exptl_crystal_colour black
_exptl_crystal_colour_primary black
_exptl_crystal_density_diffrn 1.811
_exptl_crystal_description block
_exptl_crystal_F_000 910
_exptl_crystal_preparation 'Magnetic properties'
_exptl_crystal_size_max 0.524
_exptl_crystal_size_mid 0.112
_exptl_crystal_size_min 0.074
_refine_diff_density_max 1.425
_refine_diff_density_min -1.598
_refine_diff_density_rms 0.170
_refine_ls_extinction_method none
_refine_ls_goodness_of_fit_ref 1.098
_refine_ls_hydrogen_treatment constr
_refine_ls_matrix_type full
_refine_ls_number_parameters 441
_refine_ls_number_reflns 6156
_refine_ls_number_restraints 0
_refine_ls_restrained_S_all 1.098
_refine_ls_R_factor_all 0.0706
_refine_ls_R_factor_gt 0.0601
_refine_ls_shift/su_max 0.000
_refine_ls_shift/su_mean 0.000
_refine_ls_structure_factor_coef Fsqd
_refine_ls_weighting_details 'w=1/[\s^2^(Fo^2^)+(0.1228P)^2^] where P=(Fo^2^+2Fc^2^)/3'
_refine_ls_weighting_scheme calc
_refine_ls_wR_factor_gt 0.1673
_refine_ls_wR_factor_ref 0.1902
_reflns_Friedel_coverage 0.000
_reflns_number_gt 5110
_reflns_number_total 6156
_reflns_threshold_expression 'I > 2\s(I)'
_cod_data_source_file d3sc01495a2.cif
_cod_data_source_block rdt54c-300k-rt
_cod_depositor_comments 'Adding full bibliography for 1569262--1569271.cif.'
_cod_original_cell_volume 1702.11(7)
_cod_database_code 1569268
_shelx_shelxl_version_number 2016/4
_chemical_oxdiff_formula C34H28FeI2N5O7
_shelx_space_group_comment
;
The symmetry employed for this shelxl refinement is uniquely defined
by the following loop, which should always be used as a source of
symmetry information in preference to the above space-group names.
They are only intended as comments.
;
_reflns_odcompleteness_completeness 98.91
_reflns_odcompleteness_iscentric 1
_reflns_odcompleteness_theta 66.97
_olex2_refinement_description
;
1. Fixed Uiso
 At 1.2 times of:
  All C(H) groups
 At 1.5 times of:
  All C(H,H,H) groups, All O(H) groups
2.a Aromatic/amide H refined with riding coordinates:
 C1(H1), C2(H2), C3(H3), C5(H5), C6(H6), C7(H7), C10(H10), C12(H12), C14(H14),
 C15(H15), C17(H17), C18(H18), C19(H19), C21(H21), C22(H22), C23(H23), C26(H26),
  C28(H28), C30(H30), C31(H31)
2.b Idealised Me refined as rotating group:
 C33(H33A,H33B,H33C), C34(H34A,H34B,H34C)
2.c Idealised tetrahedral OH refined as rotating group:
 O6(H6A), O7(H7A)
;
_olex2_submission_special_instructions 'No special instructions were received'
_oxdiff_exptl_absorpt_empirical_details
;
Empirical correction (ABSPACK) includes:
- Absorption correction using spherical harmonics
- Frame scaling
;
_oxdiff_exptl_absorpt_empirical_full_max 6.586
_oxdiff_exptl_absorpt_empirical_full_min 0.270

loop_
_space_group_symop_operation_xyz
'x, y, z'
'-x, -y, -z'

loop_
_atom_site_label
_atom_site_type_symbol
_atom_site_fract_x
_atom_site_fract_y
_atom_site_fract_z
_atom_site_U_iso_or_equiv
_atom_site_adp_type
_atom_site_occupancy
_atom_site_site_symmetry_order
_atom_site_calc_flag
_atom_site_refinement_flags_posn
_atom_site_refinement_flags_adp
_atom_site_refinement_flags_occupancy
_atom_site_disorder_assembly
_atom_site_disorder_group
I1 I 0.69722(5) 0.02238(4) -0.05099(3) 0.0600(2) Uani 1 1 d . . . . .
I2 I 0.68488(4) 0.94716(5) 0.40851(4) 0.05928(19) Uani 1 1 d . . . . .
Fe1 Fe 0.37146(8) 0.55676(8) 0.29205(6) 0.0348(2) Uani 1 1 d . . . . .
O1 O 0.4982(4) 0.4117(4) 0.2740(3) 0.0459(10) Uani 1 1 d . . . . .
O2 O 0.4827(4) 0.6452(5) 0.2285(3) 0.0490(11) Uani 1 1 d . . . . .
N1 N 0.2156(5) 0.7033(5) 0.2827(4) 0.0401(11) Uani 1 1 d . . . . .
N2 N 0.3378(4) 0.5328(5) 0.1489(3) 0.0373(10) Uani 1 1 d . . . . .
N3 N 0.2401(5) 0.4742(5) 0.4014(4) 0.0412(11) Uani 1 1 d . . . . .
N4 N 0.3630(4) 0.5903(4) 0.4506(3) 0.0349(10) Uani 1 1 d . . . . .
C1 C 0.1578(6) 0.7869(6) 0.3537(5) 0.0485(15) Uani 1 1 d . . . . .
H1 H 0.182276 0.779598 0.416102 0.058 Uiso 1 1 calc R U . . .
C2 C 0.0624(7) 0.8846(7) 0.3383(6) 0.0559(17) Uani 1 1 d . . . . .
H2 H 0.025694 0.941680 0.388754 0.067 Uiso 1 1 calc R U . . .
C3 C 0.0238(6) 0.8951(7) 0.2485(6) 0.0553(17) Uani 1 1 d . . . . .
H3 H -0.040436 0.959309 0.237859 0.066 Uiso 1 1 calc R U . . .
C4 C 0.0813(6) 0.8086(6) 0.1715(5) 0.0488(15) Uani 1 1 d . . . . .
C5 C 0.0487(7) 0.8110(8) 0.0748(6) 0.0617(19) Uani 1 1 d . . . . .
H5 H -0.015819 0.872234 0.059988 0.074 Uiso 1 1 calc R U . . .
C6 C 0.1102(8) 0.7256(8) 0.0046(6) 0.063(2) Uani 1 1 d . . . . .
H6 H 0.087985 0.729354 -0.058513 0.076 Uiso 1 1 calc R U . . .
C7 C 0.2077(7) 0.6303(7) 0.0248(5) 0.0525(16) Uani 1 1 d . . . . .
H7 H 0.248603 0.572283 -0.024643 0.063 Uiso 1 1 calc R U . . .
C8 C 0.2424(5) 0.6232(6) 0.1173(4) 0.0421(13) Uani 1 1 d . . . . .
C9 C 0.1776(5) 0.7120(6) 0.1922(4) 0.0407(13) Uani 1 1 d . . . . .
C10 C 0.3996(6) 0.4438(6) 0.0891(4) 0.0431(14) Uani 1 1 d . . . . .
H10 H 0.380958 0.445590 0.024575 0.052 Uiso 1 1 calc R U . . .
C11 C 0.4920(6) 0.3449(6) 0.1119(4) 0.0414(13) Uani 1 1 d . . . . .
C12 C 0.5426(6) 0.2541(6) 0.0399(5) 0.0491(15) Uani 1 1 d . . . . .
H12 H 0.515302 0.262773 -0.021078 0.059 Uiso 1 1 calc R U . . .
C13 C 0.6297(6) 0.1546(6) 0.0565(5) 0.0490(14) Uiso 1 1 d . . . . .
C14 C 0.6757(7) 0.1429(6) 0.1460(5) 0.0506(15) Uani 1 1 d . . . . .
H14 H 0.737639 0.076543 0.156651 0.061 Uiso 1 1 calc R U . . .
C15 C 0.6289(6) 0.2298(6) 0.2177(5) 0.0464(14) Uani 1 1 d . . . . .
H15 H 0.658991 0.219768 0.277192 0.056 Uiso 1 1 calc R U . . .
C16 C 0.5395(6) 0.3308(6) 0.2046(4) 0.0409(13) Uani 1 1 d . . . . .
C17 C 0.1835(6) 0.4163(6) 0.3720(5) 0.0487(14) Uani 1 1 d . . . . .
H17 H 0.194330 0.415133 0.297285 0.058 Uiso 1 1 calc R U . . .
C18 C 0.1065(7) 0.3553(7) 0.4496(6) 0.0570(17) Uani 1 1 d . . . . .
H18 H 0.068133 0.314626 0.426615 0.068 Uiso 1 1 calc R U . . .
C19 C 0.0913(7) 0.3591(7) 0.5582(6) 0.0535(16) Uani 1 1 d . . . . .
H19 H 0.041560 0.320160 0.610710 0.064 Uiso 1 1 calc R U . . .
C20 C 0.1491(6) 0.4202(6) 0.5928(5) 0.0501(15) Uani 1 1 d . . . . .
C21 C 0.1352(7) 0.4272(7) 0.7060(5) 0.0555(17) Uani 1 1 d . . . . .
H21 H 0.084835 0.391064 0.761352 0.067 Uiso 1 1 calc R U . . .
C22 C 0.1967(7) 0.4876(7) 0.7323(5) 0.0570(18) Uani 1 1 d . . . . .
H22 H 0.188598 0.491238 0.806046 0.068 Uiso 1 1 calc R U . . .
C23 C 0.2719(6) 0.5441(6) 0.6502(4) 0.0442(14) Uani 1 1 d . . . . .
H23 H 0.311554 0.585655 0.670303 0.053 Uiso 1 1 calc R U . . .
C24 C 0.2874(5) 0.5387(5) 0.5404(4) 0.0382(12) Uani 1 1 d . . . . .
C25 C 0.2247(5) 0.4777(5) 0.5117(4) 0.0385(12) Uani 1 1 d . . . . .
C26 C 0.4184(5) 0.6537(5) 0.4683(4) 0.0371(12) Uani 1 1 d . . . . .
H26 H 0.409974 0.659850 0.541669 0.044 Uiso 1 1 calc R U . . .
C27 C 0.4919(5) 0.7161(6) 0.3865(4) 0.0391(12) Uani 1 1 d . . . . .
C28 C 0.5411(5) 0.7842(5) 0.4248(4) 0.0394(12) Uani 1 1 d . . . . .
H28 H 0.525777 0.785838 0.500281 0.047 Uiso 1 1 calc R U . . .
C29 C 0.6106(6) 0.8475(6) 0.3528(5) 0.0456(14) Uani 1 1 d . . . . .
C30 C 0.6376(7) 0.8434(7) 0.2383(5) 0.0538(17) Uani 1 1 d . . . . .
H30 H 0.685650 0.885843 0.189088 0.065 Uiso 1 1 calc R U . . .
C31 C 0.5922(7) 0.7757(7) 0.1996(5) 0.0538(17) Uani 1 1 d . . . . .
H31 H 0.610781 0.773317 0.123661 0.065 Uiso 1 1 calc R U . . .
C32 C 0.5195(5) 0.7108(6) 0.2701(4) 0.0395(12) Uani 1 1 d . . . . .

loop_
_atom_site_aniso_label
_atom_site_aniso_U_11
_atom_site_aniso_U_22
_atom_site_aniso_U_33
_atom_site_aniso_U_23
_atom_site_aniso_U_13
_atom_site_aniso_U_12
I1 0.0793(3) 0.0620(3) 0.0397(3) -0.01546(19) -0.0081(2) -0.0278(2)
I2 0.0672(3) 0.0718(4) 0.0568(3) -0.0038(2) -0.0251(2) -0.0374(2)
Fe1 0.0446(5) 0.0471(5) 0.0218(4) -0.0049(3) -0.0154(3) -0.0187(4)
O1 0.054(2) 0.057(3) 0.037(2) -0.0127(18) -0.0274(17) -0.012(2)
O2 0.059(2) 0.076(3) 0.0231(18) -0.0027(17) -0.0102(16) -0.038(2)
N1 0.048(3) 0.045(3) 0.031(2) 0.0011(18) -0.0169(18) -0.015(2)
N2 0.047(2) 0.051(3) 0.023(2) 0.0005(17) -0.0176(17) -0.021(2)
N3 0.050(3) 0.050(3) 0.034(2) -0.0034(19) -0.0170(19) -0.023(2)
N4 0.036(2) 0.047(3) 0.0239(19) -0.0002(17) -0.0113(16) -0.0155(19)
C1 0.054(3) 0.056(4) 0.039(3) -0.006(3) -0.018(2) -0.016(3)
C2 0.058(4) 0.051(4) 0.052(4) -0.007(3) -0.011(3) -0.014(3)
C3 0.050(3) 0.055(4) 0.057(4) 0.005(3) -0.020(3) -0.011(3)
C4 0.045(3) 0.057(4) 0.047(3) 0.008(3) -0.016(3) -0.021(3)
C5 0.059(4) 0.070(5) 0.063(4) 0.017(4) -0.034(3) -0.024(4)
C6 0.072(5) 0.091(6) 0.045(4) 0.014(4) -0.041(3) -0.032(4)
C7 0.063(4) 0.067(5) 0.043(3) 0.002(3) -0.034(3) -0.023(3)
C8 0.046(3) 0.060(4) 0.032(3) 0.002(2) -0.020(2) -0.024(3)
C9 0.044(3) 0.047(3) 0.035(3) 0.005(2) -0.013(2) -0.023(3)
C10 0.053(3) 0.067(4) 0.024(2) -0.003(2) -0.018(2) -0.029(3)
C11 0.049(3) 0.059(4) 0.024(2) -0.004(2) -0.014(2) -0.023(3)
C12 0.064(4) 0.064(4) 0.027(3) -0.013(2) -0.019(2) -0.019(3)
C14 0.062(4) 0.052(4) 0.040(3) -0.007(3) -0.018(3) -0.014(3)
C15 0.058(3) 0.055(4) 0.033(3) -0.003(2) -0.022(2) -0.017(3)
C16 0.052(3) 0.053(4) 0.024(2) -0.005(2) -0.016(2) -0.019(3)
C17 0.059(4) 0.052(4) 0.047(3) -0.006(3) -0.021(3) -0.025(3)
C18 0.059(4) 0.065(5) 0.059(4) -0.005(3) -0.020(3) -0.031(3)
C19 0.055(3) 0.054(4) 0.057(4) 0.005(3) -0.015(3) -0.030(3)
C20 0.045(3) 0.054(4) 0.046(3) 0.007(3) -0.011(2) -0.016(3)
C21 0.068(4) 0.069(5) 0.036(3) 0.011(3) -0.011(3) -0.040(4)
C22 0.074(4) 0.082(5) 0.028(3) 0.006(3) -0.014(3) -0.044(4)
C23 0.061(3) 0.058(4) 0.030(3) 0.000(2) -0.017(2) -0.038(3)
C24 0.040(3) 0.046(3) 0.029(3) 0.003(2) -0.013(2) -0.015(2)
C25 0.041(3) 0.040(3) 0.032(3) -0.002(2) -0.013(2) -0.008(2)
C26 0.042(3) 0.051(3) 0.024(2) -0.004(2) -0.013(2) -0.018(2)
C27 0.041(3) 0.050(4) 0.027(3) -0.002(2) -0.013(2) -0.013(2)
C28 0.047(3) 0.050(4) 0.031(3) -0.005(2) -0.014(2) -0.025(3)
C29 0.052(3) 0.049(4) 0.047(3) -0.007(3) -0.023(3) -0.020(3)
C30 0.063(4) 0.072(5) 0.038(3) 0.016(3) -0.020(3) -0.039(4)
C31 0.067(4) 0.080(5) 0.025(3) 0.001(3) -0.015(2) -0.037(4)
C32 0.043(3) 0.057(4) 0.028(3) -0.001(2) -0.016(2) -0.022(3)

loop_
_atom_type_symbol
_atom_type_description
_atom_type_scat_dispersion_real
_atom_type_scat_dispersion_imag
_atom_type_scat_source
C C 0.0181 0.0091 'International Tables Vol C Tables 4.2.6.8 and 6.1.1.4'
H H 0.0000 0.0000 'International Tables Vol C Tables 4.2.6.8 and 6.1.1.4'
Fe Fe -1.1336 3.1974 'International Tables Vol C Tables 4.2.6.8 and 6.1.1.4'
I I -0.3257 6.8362 'International Tables Vol C Tables 4.2.6.8 and 6.1.1.4'
N N 0.0311 0.0180 'International Tables Vol C Tables 4.2.6.8 and 6.1.1.4'
O O 0.0492 0.0322 'International Tables Vol C Tables 4.2.6.8 and 6.1.1.4'

loop_
_exptl_crystal_face_index_h
_exptl_crystal_face_index_k
_exptl_crystal_face_index_l
_exptl_crystal_face_perp_dist
2 5 0 0.0669
-2 -5 0 0.0446
5 0 -1 0.0168
-5 0 1 0.0575
1 0 5 0.2194
-1 0 -5 0.2503

loop_
_geom_angle_atom_site_label_1
_geom_angle_atom_site_label_2
_geom_angle_atom_site_label_3
_geom_angle
_geom_angle_site_symmetry_1
_geom_angle_site_symmetry_3
_geom_angle_publ_flag
O1 Fe1 N1 165.17(18) . . ?
O1 Fe1 N2 88.86(18) . . ?
O1 Fe1 N3 89.1(2) . . ?
O1 Fe1 N4 99.31(17) . . ?
O2 Fe1 O1 95.8(2) . . ?
O2 Fe1 N1 90.7(2) . . ?
O2 Fe1 N2 99.72(18) . . ?
O2 Fe1 N3 165.71(17) . . ?
O2 Fe1 N4 88.72(18) . . ?
N1 Fe1 N3 87.9(2) . . ?
N2 Fe1 N1 76.86(19) . . ?
N2 Fe1 N3 93.80(18) . . ?
N2 Fe1 N4 167.66(18) . . ?
N4 Fe1 N1 94.18(18) . . ?
N4 Fe1 N3 77.21(18) . . ?
C16 O1 Fe1 134.4(4) . . ?
C32 O2 Fe1 133.2(3) . . ?
C1 N1 Fe1 125.9(4) . . ?
C1 N1 C9 118.7(5) . . ?
C9 N1 Fe1 115.3(4) . . ?
C8 N2 Fe1 115.7(4) . . ?
C10 N2 Fe1 124.3(4) . . ?
C10 N2 C8 119.9(5) . . ?
C17 N3 Fe1 126.5(4) . . ?
C17 N3 C25 119.4(5) . . ?
C25 N3 Fe1 113.9(4) . . ?
C24 N4 Fe1 115.0(4) . . ?
C26 N4 Fe1 124.6(3) . . ?
C26 N4 C24 120.4(4) . . ?
N1 C1 H1 118.5 . . ?
N1 C1 C2 123.0(6) . . ?
C2 C1 H1 118.5 . . ?
C1 C2 H2 120.4 . . ?
C3 C2 C1 119.1(7) . . ?
C3 C2 H2 120.4 . . ?
C2 C3 H3 120.0 . . ?
C2 C3 C4 120.0(6) . . ?
C4 C3 H3 120.0 . . ?
C3 C4 C5 124.7(7) . . ?
C3 C4 C9 117.8(6) . . ?
C9 C4 C5 117.5(7) . . ?
C4 C5 H5 119.6 . . ?
C6 C5 C4 120.8(7) . . ?
C6 C5 H5 119.6 . . ?
C5 C6 H6 119.3 . . ?
C5 C6 C7 121.4(6) . . ?
C7 C6 H6 119.3 . . ?
C6 C7 H7 119.9 . . ?
C8 C7 C6 120.3(7) . . ?
C8 C7 H7 119.9 . . ?
C7 C8 N2 126.7(6) . . ?
C7 C8 C9 118.8(6) . . ?
C9 C8 N2 114.5(5) . . ?
N1 C9 C4 121.3(6) . . ?
N1 C9 C8 117.4(5) . . ?
C4 C9 C8 121.2(5) . . ?
N2 C10 H10 116.5 . . ?
N2 C10 C11 127.0(5) . . ?
C11 C10 H10 116.5 . . ?
C10 C11 C12 118.2(5) . . ?
C10 C11 C16 124.1(6) . . ?
C12 C11 C16 117.7(6) . . ?
C11 C12 H12 118.7 . . ?
C13 C12 C11 122.5(5) . . ?
C13 C12 H12 118.7 . . ?
C12 C13 I1 120.5(5) . . ?
C12 C13 C14 119.0(6) . . ?
C14 C13 I1 120.4(5) . . ?
C13 C14 H14 120.0 . . ?
C15 C14 C13 120.0(6) . . ?
C15 C14 H14 120.0 . . ?
C14 C15 H15 118.7 . . ?
C16 C15 C14 122.6(5) . . ?
C16 C15 H15 118.7 . . ?
O1 C16 C11 121.2(6) . . ?
O1 C16 C15 120.6(5) . . ?
C15 C16 C11 118.2(5) . . ?
N3 C17 H17 118.5 . . ?
N3 C17 C18 123.0(6) . . ?
C18 C17 H17 118.5 . . ?
C17 C18 H18 121.3 . . ?
C19 C18 C17 117.4(7) . . ?
C19 C18 H18 121.3 . . ?
C18 C19 H19 119.3 . . ?
C18 C19 C20 121.3(6) . . ?
C20 C19 H19 119.3 . . ?
C19 C20 C21 123.3(6) . . ?
C19 C20 C25 118.2(6) . . ?
C25 C20 C21 118.5(7) . . ?
C20 C21 H21 120.3 . . ?
C22 C21 C20 119.4(6) . . ?
C22 C21 H21 120.3 . . ?
C21 C22 H22 119.4 . . ?
C21 C22 C23 121.3(5) . . ?
C23 C22 H22 119.4 . . ?
C22 C23 H23 119.6 . . ?
C24 C23 C22 120.8(6) . . ?
C24 C23 H23 119.6 . . ?
C23 C24 N4 125.6(6) . . ?
C23 C24 C25 118.9(5) . . ?
C25 C24 N4 115.6(5) . . ?
N3 C25 C20 120.6(6) . . ?
N3 C25 C24 118.2(5) . . ?
C24 C25 C20 121.2(5) . . ?
N4 C26 H26 116.7 . . ?
N4 C26 C27 126.6(5) . . ?
C27 C26 H26 116.7 . . ?
C28 C27 C26 117.2(5) . . ?
C28 C27 C32 119.1(5) . . ?
C32 C27 C26 123.6(6) . . ?
C27 C28 H28 119.4 . . ?
C29 C28 C27 121.2(5) . . ?
C29 C28 H28 119.4 . . ?
C28 C29 I2 121.4(4) . . ?
C28 C29 C30 120.1(6) . . ?
C30 C29 I2 118.4(5) . . ?
C29 C30 H30 120.3 . . ?
C31 C30 C29 119.4(6) . . ?
C31 C30 H30 120.3 . . ?
C30 C31 H31 118.8 . . ?
C30 C31 C32 122.4(5) . . ?
C32 C31 H31 118.8 . . ?
O2 C32 C27 122.5(5) . . ?
O2 C32 C31 119.7(5) . . ?
C31 C32 C27 117.8(6) . . ?

loop_
_geom_bond_atom_site_label_1
_geom_bond_atom_site_label_2
_geom_bond_distance
_geom_bond_site_symmetry_2
_geom_bond_publ_flag
I1 C13 2.089(7) . ?
I2 C29 2.090(6) . ?
Fe1 O1 1.908(5) . ?
Fe1 O2 1.908(5) . ?
Fe1 N1 2.140(5) . ?
Fe1 N2 2.108(4) . ?
Fe1 N3 2.157(5) . ?
Fe1 N4 2.118(4) . ?
O1 C16 1.310(7) . ?
O2 C32 1.309(8) . ?
N1 C1 1.336(8) . ?
N1 C9 1.370(7) . ?
N2 C8 1.425(8) . ?
N2 C10 1.303(8) . ?
N3 C17 1.317(8) . ?
N3 C25 1.378(7) . ?
N4 C24 1.419(7) . ?
N4 C26 1.285(8) . ?
C1 H1 0.9300 . ?
C1 C2 1.397(10) . ?
C2 H2 0.9300 . ?
C2 C3 1.361(10) . ?
C3 H3 0.9300 . ?
C3 C4 1.414(11) . ?
C4 C5 1.424(10) . ?
C4 C9 1.416(9) . ?
C5 H5 0.9300 . ?
C5 C6 1.349(13) . ?
C6 H6 0.9300 . ?
C6 C7 1.414(11) . ?
C7 H7 0.9300 . ?
C7 C8 1.374(8) . ?
C8 C9 1.417(9) . ?
C10 H10 0.9300 . ?
C10 C11 1.414(9) . ?
C11 C12 1.414(9) . ?
C11 C16 1.455(7) . ?
C12 H12 0.9300 . ?
C12 C13 1.360(10) . ?
C13 C14 1.411(9) . ?
C14 H14 0.9300 . ?
C14 C15 1.379(9) . ?
C15 H15 0.9300 . ?
C15 C16 1.375(9) . ?
C17 H17 0.9300 . ?
C17 C18 1.426(10) . ?
C18 H18 0.9300 . ?
C18 C19 1.357(10) . ?
C19 H19 0.9300 . ?
C19 C20 1.399(10) . ?
C20 C21 1.425(10) . ?
C20 C25 1.408(9) . ?
C21 H21 0.9300 . ?
C21 C22 1.368(10) . ?
C22 H22 0.9300 . ?
C22 C23 1.403(9) . ?
C23 H23 0.9300 . ?
C23 C24 1.374(8) . ?
C24 C25 1.403(9) . ?
C26 H26 0.9300 . ?
C26 C27 1.436(8) . ?
C27 C28 1.415(8) . ?
C27 C32 1.431(7) . ?
C28 H28 0.9300 . ?
C28 C29 1.364(9) . ?
C29 C30 1.406(9) . ?
C30 H30 0.9300 . ?
C30 C31 1.381(10) . ?
C31 H31 0.9300 . ?
C31 C32 1.394(9) . ?

loop_
_geom_torsion_atom_site_label_1
_geom_torsion_atom_site_label_2
_geom_torsion_atom_site_label_3
_geom_torsion_atom_site_label_4
_geom_torsion
_geom_torsion_site_symmetry_1
_geom_torsion_site_symmetry_2
_geom_torsion_site_symmetry_3
_geom_torsion_site_symmetry_4
_geom_torsion_publ_flag
I1 C13 C14 C15 -178.8(5) . . . . ?
I2 C29 C30 C31 178.3(6) . . . . ?
Fe1 O1 C16 C11 4.4(10) . . . . ?
Fe1 O1 C16 C15 -175.4(5) . . . . ?
Fe1 O2 C32 C27 9.8(9) . . . . ?
Fe1 O2 C32 C31 -172.6(5) . . . . ?
Fe1 N1 C1 C2 175.1(5) . . . . ?
Fe1 N1 C9 C4 -175.6(4) . . . . ?
Fe1 N1 C9 C8 1.5(7) . . . . ?
Fe1 N2 C8 C7 176.5(6) . . . . ?
Fe1 N2 C8 C9 -4.7(7) . . . . ?
Fe1 N2 C10 C11 5.0(9) . . . . ?
Fe1 N3 C17 C18 174.1(5) . . . . ?
Fe1 N3 C25 C20 -175.3(4) . . . . ?
Fe1 N3 C25 C24 4.0(7) . . . . ?
Fe1 N4 C24 C23 177.1(5) . . . . ?
Fe1 N4 C24 C25 -2.9(6) . . . . ?
Fe1 N4 C26 C27 2.2(8) . . . . ?
N1 C1 C2 C3 1.4(11) . . . . ?
N2 C8 C9 N1 2.1(8) . . . . ?
N2 C8 C9 C4 179.1(5) . . . . ?
N2 C10 C11 C12 176.0(6) . . . . ?
N2 C10 C11 C16 -4.6(10) . . . . ?
N3 C17 C18 C19 0.5(11) . . . . ?
N4 C24 C25 N3 -0.8(7) . . . . ?
N4 C24 C25 C20 178.5(5) . . . . ?
N4 C26 C27 C28 177.8(6) . . . . ?
N4 C26 C27 C32 -3.5(10) . . . . ?
C1 N1 C9 C4 1.7(9) . . . . ?
C1 N1 C9 C8 178.7(6) . . . . ?
C1 C2 C3 C4 -0.9(11) . . . . ?
C2 C3 C4 C5 -179.8(7) . . . . ?
C2 C3 C4 C9 0.7(10) . . . . ?
C3 C4 C5 C6 178.7(8) . . . . ?
C3 C4 C9 N1 -1.1(9) . . . . ?
C3 C4 C9 C8 -178.1(6) . . . . ?
C4 C5 C6 C7 0.8(13) . . . . ?
C5 C4 C9 N1 179.3(6) . . . . ?
C5 C4 C9 C8 2.4(9) . . . . ?
C5 C6 C7 C8 -0.3(12) . . . . ?
C6 C7 C8 N2 179.6(6) . . . . ?
C6 C7 C8 C9 0.8(10) . . . . ?
C7 C8 C9 N1 -179.0(6) . . . . ?
C7 C8 C9 C4 -1.9(9) . . . . ?
C8 N2 C10 C11 -176.5(6) . . . . ?
C9 N1 C1 C2 -1.8(10) . . . . ?
C9 C4 C5 C6 -1.8(11) . . . . ?
C10 N2 C8 C7 -2.1(10) . . . . ?
C10 N2 C8 C9 176.7(6) . . . . ?
C10 C11 C12 C13 -178.4(7) . . . . ?
C10 C11 C16 O1 -0.2(10) . . . . ?
C10 C11 C16 C15 179.6(6) . . . . ?
C11 C12 C13 I1 178.5(5) . . . . ?
C11 C12 C13 C14 -2.9(11) . . . . ?
C12 C11 C16 O1 179.2(6) . . . . ?
C12 C11 C16 C15 -1.0(9) . . . . ?
C12 C13 C14 C15 2.5(11) . . . . ?
C13 C14 C15 C16 -1.5(11) . . . . ?
C14 C15 C16 O1 -179.4(6) . . . . ?
C14 C15 C16 C11 0.8(10) . . . . ?
C16 C11 C12 C13 2.1(10) . . . . ?
C17 N3 C25 C20 -0.1(9) . . . . ?
C17 N3 C25 C24 179.2(6) . . . . ?
C17 C18 C19 C20 -0.1(11) . . . . ?
C18 C19 C20 C21 179.5(7) . . . . ?
C18 C19 C20 C25 -0.4(10) . . . . ?
C19 C20 C21 C22 179.0(7) . . . . ?
C19 C20 C25 N3 0.5(9) . . . . ?
C19 C20 C25 C24 -178.7(6) . . . . ?
C20 C21 C22 C23 0.9(12) . . . . ?
C21 C20 C25 N3 -179.5(6) . . . . ?
C21 C20 C25 C24 1.3(9) . . . . ?
C21 C22 C23 C24 -1.1(12) . . . . ?
C22 C23 C24 N4 -178.6(6) . . . . ?
C22 C23 C24 C25 1.3(10) . . . . ?
C23 C24 C25 N3 179.3(6) . . . . ?
C23 C24 C25 C20 -1.5(9) . . . . ?
C24 N4 C26 C27 -176.5(5) . . . . ?
C25 N3 C17 C18 -0.5(10) . . . . ?
C25 C20 C21 C22 -1.0(11) . . . . ?
C26 N4 C24 C23 -4.1(9) . . . . ?
C26 N4 C24 C25 175.9(5) . . . . ?
C26 C27 C28 C29 -179.1(6) . . . . ?
C26 C27 C32 O2 -2.3(9) . . . . ?
C26 C27 C32 C31 -179.9(6) . . . . ?
C27 C28 C29 I2 -179.5(4) . . . . ?
C27 C28 C29 C30 -1.8(10) . . . . ?
C28 C27 C32 O2 176.4(6) . . . . ?
C28 C27 C32 C31 -1.3(9) . . . . ?
C28 C29 C30 C31 0.6(11) . . . . ?
C29 C30 C31 C32 0.2(12) . . . . ?
C30 C31 C32 O2 -177.6(7) . . . . ?
C30 C31 C32 C27 0.1(11) . . . . ?
C32 C27 C28 C29 2.2(9) . . . . ?

loop_
_exptl_oxdiff_crystal_face_indexfrac_h
_exptl_oxdiff_crystal_face_indexfrac_k
_exptl_oxdiff_crystal_face_indexfrac_l
_exptl_oxdiff_crystal_face_x
_exptl_oxdiff_crystal_face_y
_exptl_oxdiff_crystal_face_z
1.5549 5.0727 0.1535 0.1686 0.6091 -0.0007
-1.5549 -5.0727 -0.1535 -0.1686 -0.6091 0.0007
5.4396 -0.1550 -0.5621 0.7792 -0.2140 -0.0970
-5.4396 0.1550 0.5621 -0.7792 0.2140 0.0970
0.7577 -0.1948 4.9341 -0.0810 -0.0880 0.5947
-0.7577 0.1948 -4.9341 0.0810 0.0880 -0.5947
